data_4083704
loop_
_publ_author_name
'L\'egar\'e, Marc-Andr\'e'
'B\'elanger-Chabot, Guillaume'
'De Robillard, Guillaume'
'Langu\'erand, Andr\'e'
'Maron, Laurent'
'Fontaine, Fr\'ed\'eric-Georges'

_publ_section_title
;
 Insights into the Formation of Borabenzene Adducts via Ligand Exchange
 Reactions and TMSCl Elimination from Boracyclohexadiene Precursors
;
_journal_name_full Organometallics
_journal_page_first 140618164232002
_journal_paper_doi 10.1021/om500524j
_journal_year 2014
_chemical_formula_sum 'C29 H35 B N2'
_chemical_formula_weight 422.40
_chemical_name_systematic
;
 ?
;
_space_group_IT_number 14
_symmetry_cell_setting monoclinic
_symmetry_space_group_name_Hall '-P 2ybc'
_symmetry_space_group_name_H-M 'P 1 21/c 1'
_atom_sites_solution_hydrogens geom
_atom_sites_solution_primary direct
_atom_sites_solution_secondary difmap
_audit_creation_method SHELXL-97
_cell_angle_alpha 90.00
_cell_angle_beta 99.860(2)
_cell_angle_gamma 90.00
_cell_formula_units_Z 4
_cell_length_a 8.5674(12)
_cell_length_b 19.329(3)
_cell_length_c 15.794(2)
_cell_measurement_reflns_used 984
_cell_measurement_temperature 200(2)
_cell_measurement_theta_max 18.37
_cell_measurement_theta_min 2.41
_cell_volume 2576.8(6)
_computing_cell_refinement 'APEX 2 (Bruker, 2005b)'
_computing_data_collection 'APEX 2 (Bruker, 2005b)'
_computing_data_reduction 'SAINT (Bruker, 2003)'
_computing_molecular_graphics 'SHELXTL (Bruker, 2001)'
_computing_publication_material 'SHELXTL (Bruker, 2001)'
_computing_structure_refinement 'SHELXL-97 (Sheldrick, 1997)'
_computing_structure_solution 'SHELXS-97 (Sheldrick, 1990)'
_diffrn_ambient_temperature 200(2)
_diffrn_measured_fraction_theta_full 1.000
_diffrn_measured_fraction_theta_max 1.000
_diffrn_measurement_device_type 'Bruker Smart APEX II CCD'
_diffrn_measurement_method \w
_diffrn_radiation_monochromator graphite
_diffrn_radiation_source 'fine-focus sealed tube'
_diffrn_radiation_type MoK\a
_diffrn_radiation_wavelength 0.71073
_diffrn_reflns_av_R_equivalents 0.1318
_diffrn_reflns_av_sigmaI/netI 0.0921
_diffrn_reflns_limit_h_max 9
_diffrn_reflns_limit_h_min -9
_diffrn_reflns_limit_k_max 22
_diffrn_reflns_limit_k_min -22
_diffrn_reflns_limit_l_max 18
_diffrn_reflns_limit_l_min -18
_diffrn_reflns_number 24085
_diffrn_reflns_theta_full 24.25
_diffrn_reflns_theta_max 24.25
_diffrn_reflns_theta_min 1.68
_exptl_absorpt_coefficient_mu 0.062
_exptl_absorpt_correction_T_max 0.9963
_exptl_absorpt_correction_T_min 0.9926
_exptl_absorpt_correction_type integration
_exptl_absorpt_process_details 'XPREP (Bruker, 2005a)'
_exptl_crystal_colour colourless
_exptl_crystal_density_diffrn 1.089
_exptl_crystal_density_meas ?
_exptl_crystal_density_method 'not measured'
_exptl_crystal_description block
_exptl_crystal_F_000 912
_exptl_crystal_size_max 0.12
_exptl_crystal_size_mid 0.06
_exptl_crystal_size_min 0.06
_refine_diff_density_max 0.172
_refine_diff_density_min -0.158
_refine_diff_density_rms 0.039
_refine_ls_extinction_coef 0.0026(7)
_refine_ls_extinction_expression Fc^*^=kFc[1+0.001xFc^2^\l^3^/sin(2\q)]^-1/4^
_refine_ls_extinction_method SHELXL
_refine_ls_goodness_of_fit_ref 1.008
_refine_ls_hydrogen_treatment constr
_refine_ls_matrix_type full
_refine_ls_number_parameters 298
_refine_ls_number_reflns 4172
_refine_ls_number_restraints 0
_refine_ls_restrained_S_all 1.008
_refine_ls_R_factor_all 0.1573
_refine_ls_R_factor_gt 0.0587
_refine_ls_shift/su_max 0.008
_refine_ls_shift/su_mean 0.000
_refine_ls_structure_factor_coef Fsqd
_refine_ls_weighting_details 'calc w=1/[\s^2^(Fo^2^)+(0.0688P)^2^+0.0000P] where P=(Fo^2^+2Fc^2^)/3'
_refine_ls_weighting_scheme calc
_refine_ls_wR_factor_gt 0.1250
_refine_ls_wR_factor_ref 0.1706
_reflns_number_gt 1932
_reflns_number_total 4172
_reflns_threshold_expression >2sigma(I)
_cod_data_source_file om500524j_si_002.cif
_cod_data_source_block ald006
_cod_depositor_comments
;
The following automatic conversions were performed:

'_symmetry_cell_setting' value 'Monoclinic' changed to 'monoclinic'
according to
/usr/data/users/saulius/crontab/automatic-downloads/rss-feeds/ACS/lib/dictionaries/cif_core.dic
dictionary named 'cif_core.dic' version 2.4.2 from 2011-04-26.

Automatic conversion script
Id: cif_fix_values 2281 2013-09-26 08:29:07Z andrius 

The following automatic conversions were performed:

'_exptl_crystal_density_meas' value 'not measured' was changed to '?'
- the value is perceived as not measured.

Automatic conversion script
Id: cif_fix_values 3008 2015-01-20 13:52:24Z robertas 
;
_cod_original_sg_symbol_H-M P2(1)/c
_cod_database_code 4083704

loop_
_symmetry_equiv_pos_as_xyz
'x, y, z'
'-x, y+1/2, -z+1/2'
'-x, -y, -z'
'x, -y-1/2, z-1/2'

loop_
_atom_site_label
_atom_site_type_symbol
_atom_site_fract_x
_atom_site_fract_y
_atom_site_fract_z
_atom_site_U_iso_or_equiv
_atom_site_adp_type
_atom_site_occupancy
_atom_site_symmetry_multiplicity
_atom_site_calc_flag
_atom_site_refinement_flags
N1 N 0.2384(3) 0.39639(15) 0.08882(16) 0.0464(8) Uani 1 1 d .
N2 N 0.3748(3) 0.38696(15) 0.21562(16) 0.0453(8) Uani 1 1 d .
B1 B 0.2875(4) 0.2675(2) 0.1430(2) 0.0347(10) Uani 1 1 d .
C10 C 0.4565(4) 0.36046(16) 0.2972(2) 0.0411(9) Uani 1 1 d .
C14 C 0.4488(4) 0.32186(17) 0.4389(2) 0.0441(9) Uani 1 1 d .
H14 H 0.3912 0.3116 0.4837 0.053 Uiso 1 1 calc R
C1 C 0.1492(4) 0.38178(17) 0.0043(2) 0.0420(9) Uani 1 1 d .
C26 C 0.1479(4) 0.16060(18) 0.0854(2) 0.0456(9) Uani 1 1 d .
H26 H 0.0601 0.1392 0.0502 0.055 Uiso 1 1 calc R
C3 C 0.1413(4) 0.35001(19) -0.1412(2) 0.0538(10) Uani 1 1 d .
H3 H 0.1942 0.3392 -0.1878 0.065 Uiso 1 1 calc R
C6 C -0.0151(4) 0.38290(17) -0.0058(2) 0.0440(9) Uani 1 1 d .
C15 C 0.3684(4) 0.34528(17) 0.3605(2) 0.0423(9) Uani 1 1 d .
C24 C 0.3897(4) 0.14988(18) 0.1856(2) 0.0470(9) Uani 1 1 d .
H24 H 0.4686 0.1213 0.2177 0.056 Uiso 1 1 calc R
C11 C 0.6191(4) 0.35137(17) 0.3082(2) 0.0416(9) Uani 1 1 d .
C22 C 0.3003(4) 0.34841(18) 0.1487(2) 0.0407(9) Uani 1 1 d .
C27 C 0.1551(4) 0.23195(18) 0.0870(2) 0.0434(9) Uani 1 1 d .
H27 H 0.0751 0.2583 0.0523 0.052 Uiso 1 1 calc R
C5 C -0.0983(4) 0.36563(17) -0.0863(2) 0.0462(9) Uani 1 1 d .
H5 H -0.2108 0.3652 -0.0949 0.055 Uiso 1 1 calc R
C13 C 0.6121(4) 0.31313(17) 0.4532(2) 0.0412(9) Uani 1 1 d .
C23 C 0.4069(4) 0.22131(18) 0.1939(2) 0.0441(9) Uani 1 1 d .
H23 H 0.4944 0.2404 0.2319 0.053 Uiso 1 1 calc R
C4 C -0.0233(4) 0.34905(17) -0.1542(2) 0.0458(9) Uani 1 1 d .
C19 C 0.1899(4) 0.3519(2) 0.3448(2) 0.0613(11) Uani 1 1 d .
H19A H 0.1599 0.3988 0.3247 0.092 Uiso 1 1 calc R
H19B H 0.1503 0.3429 0.3984 0.092 Uiso 1 1 calc R
H19C H 0.1438 0.3183 0.3011 0.092 Uiso 1 1 calc R
C2 C 0.2296(4) 0.36630(17) -0.0622(2) 0.0433(9) Uani 1 1 d .
C12 C 0.6940(4) 0.32749(17) 0.3865(2) 0.0447(9) Uani 1 1 d .
H12 H 0.8054 0.3206 0.3955 0.054 Uiso 1 1 calc R
C18 C 0.6981(4) 0.2886(2) 0.5395(2) 0.0604(11) Uani 1 1 d .
H18A H 0.6207 0.2739 0.5750 0.091 Uiso 1 1 calc R
H18B H 0.7624 0.3265 0.5683 0.091 Uiso 1 1 calc R
H18C H 0.7669 0.2496 0.5313 0.091 Uiso 1 1 calc R
C25 C 0.2633(4) 0.11817(17) 0.1329(2) 0.0434(9) Uani 1 1 d .
C8 C -0.1178(5) 0.3301(2) -0.2412(2) 0.0721(13) Uani 1 1 d .
H8A H -0.2123 0.3040 -0.2332 0.108 Uiso 1 1 calc R
H8B H -0.0524 0.3016 -0.2727 0.108 Uiso 1 1 calc R
H8C H -0.1499 0.3723 -0.2738 0.108 Uiso 1 1 calc R
C9 C -0.0993(4) 0.4004(2) 0.0675(2) 0.0632(11) Uani 1 1 d .
H9A H -0.0643 0.3688 0.1156 0.095 Uiso 1 1 calc R
H9B H -0.2139 0.3956 0.0487 0.095 Uiso 1 1 calc R
H9C H -0.0746 0.4481 0.0860 0.095 Uiso 1 1 calc R
C28 C 0.2543(4) 0.04053(18) 0.1262(2) 0.0556(10) Uani 1 1 d .
H28 H 0.3369 0.0217 0.1730 0.067 Uiso 1 1 calc R
C16 C 0.7090(4) 0.3653(2) 0.2359(2) 0.0599(11) Uani 1 1 d .
H16A H 0.6702 0.3345 0.1875 0.090 Uiso 1 1 calc R
H16B H 0.8221 0.3569 0.2558 0.090 Uiso 1 1 calc R
H16C H 0.6930 0.4135 0.2173 0.090 Uiso 1 1 calc R
C21 C 0.3581(5) 0.4567(2) 0.1978(2) 0.0641(12) Uani 1 1 d .
H21 H 0.3994 0.4936 0.2346 0.077 Uiso 1 1 calc R
C20 C 0.2729(5) 0.46242(19) 0.1191(2) 0.0642(12) Uani 1 1 d .
H20 H 0.2417 0.5043 0.0895 0.077 Uiso 1 1 calc R
C7 C 0.4087(4) 0.3664(2) -0.0493(3) 0.0686(12) Uani 1 1 d .
H7A H 0.4482 0.4132 -0.0341 0.103 Uiso 1 1 calc R
H7B H 0.4434 0.3519 -0.1026 0.103 Uiso 1 1 calc R
H7C H 0.4507 0.3343 -0.0030 0.103 Uiso 1 1 calc R
C29 C 0.0973(5) 0.0115(2) 0.1403(3) 0.0952(16) Uani 1 1 d .
H29A H 0.0795 0.0236 0.1981 0.143 Uiso 1 1 calc R
H29B H 0.0983 -0.0390 0.1343 0.143 Uiso 1 1 calc R
H29C H 0.0121 0.0309 0.0976 0.143 Uiso 1 1 calc R
C30 C 0.2954(7) 0.0154(2) 0.0423(3) 0.115(2) Uani 1 1 d .
H30A H 0.2198 0.0346 -0.0055 0.173 Uiso 1 1 calc R
H30B H 0.2902 -0.0352 0.0404 0.173 Uiso 1 1 calc R
H30C H 0.4027 0.0305 0.0376 0.173 Uiso 1 1 calc R

loop_
_atom_site_aniso_label
_atom_site_aniso_U_11
_atom_site_aniso_U_22
_atom_site_aniso_U_33
_atom_site_aniso_U_23
_atom_site_aniso_U_13
_atom_site_aniso_U_12
N1 0.056(2) 0.043(2) 0.0346(17) 0.0023(14) -0.0087(15) 0.0004(15)
N2 0.0520(19) 0.045(2) 0.0353(17) -0.0015(14) -0.0026(15) -0.0012(15)
B1 0.037(2) 0.044(3) 0.025(2) 0.0030(18) 0.0080(18) 0.0053(19)
C10 0.046(2) 0.047(2) 0.0279(19) -0.0024(16) -0.0008(17) 0.0003(18)
C14 0.036(2) 0.064(3) 0.033(2) -0.0041(17) 0.0085(17) 0.0001(18)
C1 0.043(2) 0.048(2) 0.033(2) 0.0069(17) 0.0006(18) 0.0018(18)
C26 0.037(2) 0.053(3) 0.045(2) -0.0010(18) 0.0018(18) -0.0056(19)
C3 0.053(3) 0.074(3) 0.035(2) -0.0039(19) 0.0100(19) -0.003(2)
C6 0.046(2) 0.049(2) 0.037(2) 0.0061(17) 0.0074(18) 0.0061(19)
C15 0.033(2) 0.054(2) 0.038(2) -0.0083(18) 0.0006(17) 0.0021(17)
C24 0.038(2) 0.054(3) 0.047(2) 0.0042(19) 0.0021(18) 0.0087(19)
C11 0.038(2) 0.055(2) 0.032(2) -0.0052(17) 0.0067(17) -0.0079(18)
C22 0.036(2) 0.052(3) 0.033(2) 0.0004(18) 0.0021(17) 0.0031(18)
C27 0.042(2) 0.044(2) 0.043(2) 0.0066(18) 0.0054(18) 0.0045(18)
C5 0.037(2) 0.058(2) 0.043(2) 0.0096(18) 0.0031(19) 0.0021(18)
C13 0.037(2) 0.052(2) 0.033(2) -0.0021(17) 0.0012(17) -0.0017(18)
C23 0.042(2) 0.044(2) 0.044(2) -0.0045(17) 0.0012(17) -0.0038(18)
C4 0.045(2) 0.059(2) 0.032(2) 0.0007(17) 0.0041(18) -0.0023(19)
C19 0.040(2) 0.088(3) 0.055(2) -0.002(2) 0.0043(19) 0.010(2)
C2 0.036(2) 0.050(2) 0.044(2) 0.0041(18) 0.0075(18) 0.0011(18)
C12 0.032(2) 0.059(3) 0.042(2) -0.0023(18) 0.0034(18) -0.0016(17)
C18 0.042(2) 0.098(3) 0.038(2) 0.006(2) -0.0018(18) 0.003(2)
C25 0.042(2) 0.040(2) 0.048(2) 0.0028(18) 0.0082(18) 0.0038(19)
C8 0.066(3) 0.103(3) 0.044(2) -0.008(2) -0.002(2) -0.013(2)
C9 0.063(3) 0.084(3) 0.047(2) -0.002(2) 0.021(2) 0.012(2)
C28 0.055(3) 0.045(2) 0.064(3) 0.001(2) 0.003(2) 0.002(2)
C16 0.057(3) 0.082(3) 0.042(2) 0.001(2) 0.013(2) -0.012(2)
C21 0.082(3) 0.043(3) 0.060(3) -0.006(2) -0.008(2) -0.004(2)
C20 0.089(3) 0.040(3) 0.053(3) 0.004(2) -0.016(2) -0.001(2)
C7 0.046(3) 0.088(3) 0.074(3) -0.002(2) 0.014(2) -0.004(2)
C29 0.062(3) 0.064(3) 0.155(5) 0.022(3) 0.008(3) -0.013(2)
C30 0.201(6) 0.047(3) 0.116(4) -0.011(3) 0.079(4) 0.007(3)

loop_
_atom_type_symbol
_atom_type_description
_atom_type_scat_dispersion_real
_atom_type_scat_dispersion_imag
_atom_type_scat_source
C C 0.0033 0.0016 'International Tables Vol C Tables 4.2.6.8 and 6.1.1.4'
H H 0.0000 0.0000 'International Tables Vol C Tables 4.2.6.8 and 6.1.1.4'
B B 0.0013 0.0007 'International Tables Vol C Tables 4.2.6.8 and 6.1.1.4'
N N 0.0061 0.0033 'International Tables Vol C Tables 4.2.6.8 and 6.1.1.4'

loop_
_geom_angle_atom_site_label_1
_geom_angle_atom_site_label_2
_geom_angle_atom_site_label_3
_geom_angle
C22 N1 C20 110.8(3)
C22 N1 C1 125.9(3)
C20 N1 C1 123.3(3)
C22 N2 C21 111.0(3)
C22 N2 C10 126.0(3)
C21 N2 C10 122.9(3)
C27 B1 C23 115.5(3)
C27 B1 C22 122.3(3)
C23 B1 C22 122.2(3)
C15 C10 C11 123.0(3)
C15 C10 N2 118.5(3)
C11 C10 N2 118.5(3)
C15 C14 C13 121.2(3)
C15 C14 H14 119.4
C13 C14 H14 119.4
C2 C1 C6 122.8(3)
C2 C1 N1 119.3(3)
C6 C1 N1 117.9(3)
C27 C26 C25 123.4(3)
C27 C26 H26 118.3
C25 C26 H26 118.3
C2 C3 C4 121.4(3)
C2 C3 H3 119.3
C4 C3 H3 119.3
C5 C6 C1 117.0(3)
C5 C6 C9 121.3(3)
C1 C6 C9 121.7(3)
C10 C15 C14 117.7(3)
C10 C15 C19 121.7(3)
C14 C15 C19 120.6(3)
C25 C24 C23 123.6(3)
C25 C24 H24 118.2
C23 C24 H24 118.2
C12 C11 C10 117.4(3)
C12 C11 C16 121.5(3)
C10 C11 C16 121.1(3)
N2 C22 N1 104.0(3)
N2 C22 B1 127.5(3)
N1 C22 B1 128.5(3)
C26 C27 B1 120.1(3)
C26 C27 H27 119.9
B1 C27 H27 119.9
C4 C5 C6 122.2(3)
C4 C5 H5 118.9
C6 C5 H5 118.9
C14 C13 C12 118.6(3)
C14 C13 C18 120.4(3)
C12 C13 C18 121.0(3)
C24 C23 B1 119.5(3)
C24 C23 H23 120.3
B1 C23 H23 120.3
C5 C4 C3 118.6(3)
C5 C4 C8 120.9(3)
C3 C4 C8 120.5(3)
C15 C19 H19A 109.5
C15 C19 H19B 109.5
H19A C19 H19B 109.5
C15 C19 H19C 109.5
H19A C19 H19C 109.5
H19B C19 H19C 109.5
C3 C2 C1 118.0(3)
C3 C2 C7 120.5(3)
C1 C2 C7 121.5(3)
C11 C12 C13 122.1(3)
C11 C12 H12 119.0
C13 C12 H12 119.0
C13 C18 H18A 109.5
C13 C18 H18B 109.5
H18A C18 H18B 109.5
C13 C18 H18C 109.5
H18A C18 H18C 109.5
H18B C18 H18C 109.5
C24 C25 C26 118.0(3)
C24 C25 C28 120.4(3)
C26 C25 C28 121.6(3)
C4 C8 H8A 109.5
C4 C8 H8B 109.5
H8A C8 H8B 109.5
C4 C8 H8C 109.5
H8A C8 H8C 109.5
H8B C8 H8C 109.5
C6 C9 H9A 109.5
C6 C9 H9B 109.5
H9A C9 H9B 109.5
C6 C9 H9C 109.5
H9A C9 H9C 109.5
H9B C9 H9C 109.5
C25 C28 C30 111.5(3)
C25 C28 C29 113.4(3)
C30 C28 C29 110.9(4)
C25 C28 H28 106.9
C30 C28 H28 106.9
C29 C28 H28 106.9
C11 C16 H16A 109.5
C11 C16 H16B 109.5
H16A C16 H16B 109.5
C11 C16 H16C 109.5
H16A C16 H16C 109.5
H16B C16 H16C 109.5
C20 C21 N2 107.0(3)
C20 C21 H21 126.5
N2 C21 H21 126.5
C21 C20 N1 107.3(3)
C21 C20 H20 126.4
N1 C20 H20 126.4
C2 C7 H7A 109.5
C2 C7 H7B 109.5
H7A C7 H7B 109.5
C2 C7 H7C 109.5
H7A C7 H7C 109.5
H7B C7 H7C 109.5
C28 C29 H29A 109.5
C28 C29 H29B 109.5
H29A C29 H29B 109.5
C28 C29 H29C 109.5
H29A C29 H29C 109.5
H29B C29 H29C 109.5
C28 C30 H30A 109.5
C28 C30 H30B 109.5
H30A C30 H30B 109.5
C28 C30 H30C 109.5
H30A C30 H30C 109.5
H30B C30 H30C 109.5

loop_
_geom_bond_atom_site_label_1
_geom_bond_atom_site_label_2
_geom_bond_distance
N1 C22 1.365(4)
N1 C20 1.377(4)
N1 C1 1.448(4)
N2 C22 1.360(4)
N2 C21 1.379(4)
N2 C10 1.451(4)
B1 C27 1.482(5)
B1 C23 1.486(5)
B1 C22 1.570(5)
C10 C15 1.384(4)
C10 C11 1.385(4)
C14 C15 1.386(4)
C14 C13 1.388(4)
C14 H14 0.9500
C1 C2 1.384(4)
C1 C6 1.389(4)
C26 C27 1.381(4)
C26 C25 1.400(4)
C26 H26 0.9500
C3 C2 1.380(4)
C3 C4 1.391(4)
C3 H3 0.9500
C6 C5 1.387(4)
C6 C9 1.505(4)
C15 C19 1.512(4)
C24 C25 1.390(4)
C24 C23 1.393(4)
C24 H24 0.9500
C11 C12 1.373(4)
C11 C16 1.507(4)
C27 H27 0.9500
C5 C4 1.379(4)
C5 H5 0.9500
C13 C12 1.389(4)
C13 C18 1.511(4)
C23 H23 0.9500
C4 C8 1.515(4)
C19 H19A 0.9800
C19 H19B 0.9800
C19 H19C 0.9800
C2 C7 1.514(4)
C12 H12 0.9500
C18 H18A 0.9800
C18 H18B 0.9800
C18 H18C 0.9800
C25 C28 1.506(5)
C8 H8A 0.9800
C8 H8B 0.9800
C8 H8C 0.9800
C9 H9A 0.9800
C9 H9B 0.9800
C9 H9C 0.9800
C28 C30 1.508(5)
C28 C29 1.509(5)
C28 H28 1.0000
C16 H16A 0.9800
C16 H16B 0.9800
C16 H16C 0.9800
C21 C20 1.334(4)
C21 H21 0.9500
C20 H20 0.9500
C7 H7A 0.9800
C7 H7B 0.9800
C7 H7C 0.9800
C29 H29A 0.9800
C29 H29B 0.9800
C29 H29C 0.9800
C30 H30A 0.9800
C30 H30B 0.9800
C30 H30C 0.9800

loop_
_geom_torsion_atom_site_label_1
_geom_torsion_atom_site_label_2
_geom_torsion_atom_site_label_3
_geom_torsion_atom_site_label_4
_geom_torsion
C22 N2 C10 C15 -83.9(4)
C21 N2 C10 C15 93.5(4)
C22 N2 C10 C11 96.0(4)
C21 N2 C10 C11 -86.6(4)
C22 N1 C1 C2 -82.4(4)
C20 N1 C1 C2 97.1(4)
C22 N1 C1 C6 96.6(4)
C20 N1 C1 C6 -83.9(4)
C2 C1 C6 C5 1.8(5)
N1 C1 C6 C5 -177.1(3)
C2 C1 C6 C9 -179.6(3)
N1 C1 C6 C9 1.5(5)
C11 C10 C15 C14 1.9(5)
N2 C10 C15 C14 -178.2(3)
C11 C10 C15 C19 -176.5(3)
N2 C10 C15 C19 3.4(5)
C13 C14 C15 C10 -0.8(5)
C13 C14 C15 C19 177.6(3)
C15 C10 C11 C12 -1.4(5)
N2 C10 C11 C12 178.8(3)
C15 C10 C11 C16 176.9(3)
N2 C10 C11 C16 -2.9(5)
C21 N2 C22 N1 0.5(4)
C10 N2 C22 N1 178.1(3)
C21 N2 C22 B1 -178.7(3)
C10 N2 C22 B1 -1.1(5)
C20 N1 C22 N2 -0.7(4)
C1 N1 C22 N2 178.9(3)
C20 N1 C22 B1 178.5(3)
C1 N1 C22 B1 -1.9(5)
C27 B1 C22 N2 153.8(3)
C23 B1 C22 N2 -25.8(5)
C27 B1 C22 N1 -25.2(5)
C23 B1 C22 N1 155.2(3)
C25 C26 C27 B1 -1.8(5)
C23 B1 C27 C26 0.7(5)
C22 B1 C27 C26 -179.0(3)
C1 C6 C5 C4 -1.0(5)
C9 C6 C5 C4 -179.6(3)
C15 C14 C13 C12 -0.9(5)
C15 C14 C13 C18 179.0(3)
C25 C24 C23 B1 -1.5(5)
C27 B1 C23 C24 0.9(5)
C22 B1 C23 C24 -179.5(3)
C6 C5 C4 C3 -0.2(5)
C6 C5 C4 C8 179.7(3)
C2 C3 C4 C5 0.8(5)
C2 C3 C4 C8 -179.2(3)
C4 C3 C2 C1 0.0(5)
C4 C3 C2 C7 179.5(3)
C6 C1 C2 C3 -1.3(5)
N1 C1 C2 C3 177.6(3)
C6 C1 C2 C7 179.2(3)
N1 C1 C2 C7 -1.9(5)
C10 C11 C12 C13 -0.4(5)
C16 C11 C12 C13 -178.7(3)
C14 C13 C12 C11 1.5(5)
C18 C13 C12 C11 -178.4(3)
C23 C24 C25 C26 0.4(5)
C23 C24 C25 C28 179.0(3)
C27 C26 C25 C24 1.3(5)
C27 C26 C25 C28 -177.3(3)
C24 C25 C28 C30 -105.0(4)
C26 C25 C28 C30 73.6(5)
C24 C25 C28 C29 129.0(4)
C26 C25 C28 C29 -52.5(5)
C22 N2 C21 C20 -0.1(4)
C10 N2 C21 C20 -177.8(3)
N2 C21 C20 N1 -0.3(4)
C22 N1 C20 C21 0.6(4)
C1 N1 C20 C21 -178.9(3)
